data_1502244
loop_
_publ_author_name
'Wu, Yen-Ku'
'McDonald, Robert'
'West, F. G.'

_publ_section_title
;
 Homologous Mukaiyama reactions via trapping of the Nazarov intermediate
 with silyloxyalkenes.
;
_journal_issue 14
_journal_name_full 'Organic letters'
_journal_page_first 3584
_journal_page_last 3587
_journal_paper_doi 10.1021/ol201125h
_journal_volume 13
_journal_year 2011
_chemical_formula_moiety 'C27 H26 O3'
_chemical_formula_sum 'C27 H26 O3'
_chemical_formula_weight 398.48
_chemical_name_systematic
; 
 ? 
;
_space_group_IT_number 2
_symmetry_cell_setting triclinic
_symmetry_space_group_name_Hall '-P 1'
_symmetry_space_group_name_H-M 'P -1'
_atom_sites_solution_hydrogens geom
_atom_sites_solution_primary direct
_atom_sites_solution_secondary difmap
_audit_creation_method SHELXL-97
_cell_angle_alpha 63.7884(5)
_cell_angle_beta 78.2742(5)
_cell_angle_gamma 73.1019(5)
_cell_formula_units_Z 2
_cell_length_a 8.9761(4)
_cell_length_b 11.3076(5)
_cell_length_c 12.2970(5)
_cell_measurement_reflns_used 4837
_cell_measurement_temperature 173(2)
_cell_measurement_theta_max 26.37
_cell_measurement_theta_min 2.38
_cell_volume 1067.35(8)
_computing_cell_refinement 'Bruker SAINT'
_computing_data_collection 'Bruker APEX2'
_computing_data_reduction 'Bruker SAINT'
_computing_molecular_graphics 'Bruker SHELXTL'
_computing_publication_material 'Bruker SHELXTL'
_computing_structure_refinement 'SHELXL-97 (Sheldrick, 2008)'
_computing_structure_solution 'SHELXD (Schneider & Sheldrick, 2002)'
_diffrn_ambient_temperature 173(2)
_diffrn_measured_fraction_theta_full 0.997
_diffrn_measured_fraction_theta_max 0.997
_diffrn_measurement_device_type 'Bruker APEX-II CCD'
_diffrn_measurement_method '\w scans'
_diffrn_radiation_monochromator graphite
_diffrn_radiation_source 'fine-focus sealed tube'
_diffrn_radiation_type MoK\a
_diffrn_radiation_wavelength 0.71073
_diffrn_reflns_av_R_equivalents 0.0178
_diffrn_reflns_av_sigmaI/netI 0.0254
_diffrn_reflns_limit_h_max 11
_diffrn_reflns_limit_h_min -11
_diffrn_reflns_limit_k_max 14
_diffrn_reflns_limit_k_min -14
_diffrn_reflns_limit_l_max 15
_diffrn_reflns_limit_l_min -15
_diffrn_reflns_number 8665
_diffrn_reflns_theta_full 26.47
_diffrn_reflns_theta_max 26.47
_diffrn_reflns_theta_min 1.85
_exptl_absorpt_coefficient_mu 0.079
_exptl_absorpt_correction_T_max 0.9858
_exptl_absorpt_correction_T_min 0.9752
_exptl_absorpt_correction_type integration
_exptl_absorpt_process_details 'SADABS (Sheldrick, 2008)'
_exptl_crystal_colour colourless
_exptl_crystal_density_diffrn 1.240
_exptl_crystal_density_method 'not measured'
_exptl_crystal_description fragment
_exptl_crystal_F_000 424
_exptl_crystal_size_max 0.32
_exptl_crystal_size_mid 0.28
_exptl_crystal_size_min 0.18
_refine_diff_density_max 0.218
_refine_diff_density_min -0.175
_refine_diff_density_rms 0.035
_refine_ls_extinction_method none
_refine_ls_goodness_of_fit_ref 1.027
_refine_ls_hydrogen_treatment constr
_refine_ls_matrix_type full
_refine_ls_number_parameters 271
_refine_ls_number_reflns 4403
_refine_ls_number_restraints 0
_refine_ls_restrained_S_all 1.027
_refine_ls_R_factor_all 0.0511
_refine_ls_R_factor_gt 0.0384
_refine_ls_shift/su_max 0.000
_refine_ls_shift/su_mean 0.000
_refine_ls_structure_factor_coef Fsqd
_refine_ls_weighting_details 'calc w=1/[\s^2^(Fo^2^)+(0.0398P)^2^+0.2642P] where P=(Fo^2^+2Fc^2^)/3'
_refine_ls_weighting_scheme calc
_refine_ls_wR_factor_gt 0.0895
_refine_ls_wR_factor_ref 0.0968
_reflns_number_gt 3495
_reflns_number_total 4403
_reflns_threshold_expression I>2\s(I)
_cod_data_source_file ol201125h_si_002.cif
_cod_data_source_block 7
_cod_depositor_comments
;
The following automatic conversions were performed:

'_symmetry_cell_setting' value 'Triclinic' changed to 'triclinic'
according to /home/saulius/struct/CIF-dictionaries/cif_core.dic
dictionary named 'cif_core.dic' version 2.4.1 from 2010-06-29.

Automatic conversion script
Id: cif_fix_values 1715 2011-07-08 13:25:40Z adriana 
;
_cod_database_code 1502244

loop_
_symmetry_equiv_pos_as_xyz
'x, y, z'
'-x, -y, -z'

loop_
_atom_site_label
_atom_site_type_symbol
_atom_site_fract_x
_atom_site_fract_y
_atom_site_fract_z
_atom_site_U_iso_or_equiv
_atom_site_adp_type
_atom_site_occupancy
_atom_site_symmetry_multiplicity
_atom_site_calc_flag
_atom_site_refinement_flags
O1 O -0.09521(10) 0.45717(9) 0.15673(9) 0.0322(2) Uani 1 1 d .
O2 O 0.01881(11) 0.61568(9) 0.12916(9) 0.0352(2) Uani 1 1 d .
O3 O 0.08790(10) 0.40842(10) 0.38921(9) 0.0347(2) Uani 1 1 d .
C1 C 0.03358(15) 0.49715(13) 0.15481(11) 0.0279(3) Uani 1 1 d .
C2 C 0.19171(14) 0.39756(12) 0.16745(11) 0.0250(3) Uani 1 1 d .
H2 H 0.2428 0.4200 0.0827 0.030 Uiso 1 1 calc R
C3 C 0.18809(14) 0.24652(12) 0.21878(11) 0.0245(3) Uani 1 1 d .
H3 H 0.1679 0.2131 0.3093 0.029 Uiso 1 1 calc R
C4 C 0.05263(14) 0.23119(12) 0.17075(11) 0.0248(3) Uani 1 1 d .
H4 H 0.0688 0.2698 0.0799 0.030 Uiso 1 1 calc R
C5 C -0.09967(14) 0.31441(13) 0.20682(12) 0.0284(3) Uani 1 1 d .
H5 H -0.1156 0.2792 0.2976 0.034 Uiso 1 1 calc R
C6 C 0.30149(14) 0.41638(12) 0.23664(11) 0.0261(3) Uani 1 1 d .
H6 H 0.3965 0.3407 0.2468 0.031 Uiso 1 1 calc R
C7 C 0.35914(16) 0.54860(13) 0.17163(13) 0.0316(3) Uani 1 1 d .
H7A H 0.4050 0.5584 0.0895 0.038 Uiso 1 1 calc R
H7B H 0.4382 0.5460 0.2176 0.038 Uiso 1 1 calc R
H7C H 0.2709 0.6256 0.1664 0.038 Uiso 1 1 calc R
C8 C 0.22843(14) 0.39926(12) 0.36426(12) 0.0269(3) Uani 1 1 d .
C9 C 0.33112(15) 0.37086(13) 0.45849(12) 0.0297(3) Uani 1 1 d .
C10 C 0.26473(18) 0.39975(14) 0.55913(13) 0.0371(3) Uani 1 1 d .
H10 H 0.1564 0.4403 0.5653 0.045 Uiso 1 1 calc R
C11 C 0.3561(2) 0.36952(16) 0.65057(14) 0.0468(4) Uani 1 1 d .
H11 H 0.3104 0.3896 0.7190 0.056 Uiso 1 1 calc R
C12 C 0.5132(2) 0.31036(16) 0.64215(15) 0.0472(4) Uani 1 1 d .
H12 H 0.5753 0.2891 0.7052 0.057 Uiso 1 1 calc R
C13 C 0.58037(18) 0.28200(16) 0.54262(15) 0.0448(4) Uani 1 1 d .
H13 H 0.6888 0.2416 0.5370 0.054 Uiso 1 1 calc R
C14 C 0.49058(16) 0.31216(15) 0.45109(13) 0.0375(3) Uani 1 1 d .
H14 H 0.5377 0.2928 0.3825 0.045 Uiso 1 1 calc R
C15 C 0.34592(14) 0.16438(12) 0.19063(12) 0.0274(3) Uani 1 1 d .
C16 C 0.43784(16) 0.06983(13) 0.28396(14) 0.0351(3) Uani 1 1 d .
H16 H 0.4005 0.0550 0.3659 0.042 Uiso 1 1 calc R
C17 C 0.58423(17) -0.00349(15) 0.25860(17) 0.0464(4) Uani 1 1 d .
H17 H 0.6464 -0.0675 0.3231 0.056 Uiso 1 1 calc R
C18 C 0.63878(18) 0.01667(16) 0.14056(18) 0.0496(4) Uani 1 1 d .
H18 H 0.7386 -0.0335 0.1234 0.060 Uiso 1 1 calc R
C19 C 0.54865(17) 0.10982(16) 0.04672(16) 0.0461(4) Uani 1 1 d .
H19 H 0.5864 0.1234 -0.0349 0.055 Uiso 1 1 calc R
C20 C 0.40322(16) 0.18357(15) 0.07145(14) 0.0361(3) Uani 1 1 d .
H20 H 0.3421 0.2478 0.0064 0.043 Uiso 1 1 calc R
C21 C 0.04590(14) 0.08453(12) 0.21534(12) 0.0264(3) Uani 1 1 d .
C22 C 0.00959(17) 0.00671(14) 0.33722(13) 0.0368(3) Uani 1 1 d .
H22 H -0.0113 0.0457 0.3947 0.044 Uiso 1 1 calc R
C23 C 0.00343(18) -0.12728(15) 0.37590(15) 0.0451(4) Uani 1 1 d .
H23 H -0.0227 -0.1789 0.4594 0.054 Uiso 1 1 calc R
C24 C 0.03495(17) -0.18595(15) 0.29391(17) 0.0466(4) Uani 1 1 d .
H24 H 0.0314 -0.2779 0.3207 0.056 Uiso 1 1 calc R
C25 C 0.07173(17) -0.10984(15) 0.17235(16) 0.0433(4) Uani 1 1 d .
H25 H 0.0939 -0.1495 0.1153 0.052 Uiso 1 1 calc R
C26 C 0.07627(16) 0.02460(14) 0.13362(13) 0.0345(3) Uani 1 1 d .
H26 H 0.1006 0.0764 0.0498 0.041 Uiso 1 1 calc R
C27 C -0.24057(15) 0.31175(14) 0.15950(13) 0.0357(3) Uani 1 1 d .
H27A H -0.3341 0.3686 0.1838 0.043 Uiso 1 1 calc R
H27B H -0.2533 0.2185 0.1935 0.043 Uiso 1 1 calc R
H27C H -0.2259 0.3464 0.0705 0.043 Uiso 1 1 calc R

loop_
_atom_site_aniso_label
_atom_site_aniso_U_11
_atom_site_aniso_U_22
_atom_site_aniso_U_33
_atom_site_aniso_U_23
_atom_site_aniso_U_13
_atom_site_aniso_U_12
O1 0.0254(5) 0.0261(5) 0.0443(6) -0.0146(4) -0.0069(4) -0.0017(4)
O2 0.0365(5) 0.0244(5) 0.0438(6) -0.0137(4) -0.0104(4) -0.0013(4)
O3 0.0259(5) 0.0414(6) 0.0378(5) -0.0188(4) -0.0008(4) -0.0061(4)
C1 0.0293(7) 0.0275(7) 0.0267(7) -0.0113(5) -0.0056(5) -0.0039(5)
C2 0.0250(6) 0.0234(6) 0.0256(6) -0.0094(5) -0.0020(5) -0.0051(5)
C3 0.0245(6) 0.0230(6) 0.0254(6) -0.0095(5) -0.0031(5) -0.0045(5)
C4 0.0247(6) 0.0248(6) 0.0243(6) -0.0091(5) -0.0023(5) -0.0060(5)
C5 0.0258(6) 0.0267(6) 0.0302(7) -0.0102(5) -0.0009(5) -0.0060(5)
C6 0.0242(6) 0.0237(6) 0.0313(7) -0.0126(5) -0.0029(5) -0.0040(5)
C7 0.0322(7) 0.0282(7) 0.0362(7) -0.0129(6) -0.0035(6) -0.0097(5)
C8 0.0265(7) 0.0223(6) 0.0324(7) -0.0122(5) -0.0025(5) -0.0049(5)
C9 0.0325(7) 0.0271(7) 0.0311(7) -0.0115(5) -0.0040(5) -0.0092(5)
C10 0.0412(8) 0.0348(8) 0.0399(8) -0.0200(6) -0.0038(6) -0.0073(6)
C11 0.0647(11) 0.0455(9) 0.0405(9) -0.0247(7) -0.0100(8) -0.0118(8)
C12 0.0611(11) 0.0431(9) 0.0456(9) -0.0154(7) -0.0241(8) -0.0146(8)
C13 0.0368(8) 0.0491(9) 0.0471(9) -0.0148(7) -0.0141(7) -0.0086(7)
C14 0.0333(7) 0.0442(8) 0.0353(8) -0.0165(7) -0.0053(6) -0.0073(6)
C15 0.0243(6) 0.0231(6) 0.0381(7) -0.0144(6) -0.0027(5) -0.0070(5)
C16 0.0314(7) 0.0269(7) 0.0446(8) -0.0118(6) -0.0076(6) -0.0049(5)
C17 0.0309(8) 0.0305(8) 0.0731(12) -0.0167(8) -0.0148(8) -0.0002(6)
C18 0.0260(7) 0.0433(9) 0.0838(13) -0.0358(9) 0.0036(8) -0.0040(6)
C19 0.0344(8) 0.0510(10) 0.0614(10) -0.0351(8) 0.0107(7) -0.0127(7)
C20 0.0305(7) 0.0383(8) 0.0429(8) -0.0211(7) 0.0006(6) -0.0080(6)
C21 0.0210(6) 0.0266(6) 0.0316(7) -0.0109(5) -0.0055(5) -0.0047(5)
C22 0.0414(8) 0.0339(7) 0.0342(7) -0.0106(6) -0.0031(6) -0.0128(6)
C23 0.0423(9) 0.0329(8) 0.0486(9) -0.0019(7) -0.0068(7) -0.0140(7)
C24 0.0340(8) 0.0267(7) 0.0782(12) -0.0175(8) -0.0140(8) -0.0058(6)
C25 0.0374(8) 0.0369(8) 0.0651(11) -0.0306(8) -0.0103(7) -0.0025(6)
C26 0.0308(7) 0.0352(7) 0.0405(8) -0.0196(6) -0.0047(6) -0.0040(6)
C27 0.0244(7) 0.0348(7) 0.0441(8) -0.0130(6) -0.0028(6) -0.0066(6)

loop_
_atom_type_symbol
_atom_type_description
_atom_type_scat_dispersion_real
_atom_type_scat_dispersion_imag
_atom_type_scat_source
C C 0.0033 0.0016 'International Tables Vol C Tables 4.2.6.8 and 6.1.1.4'
H H 0.0000 0.0000 'International Tables Vol C Tables 4.2.6.8 and 6.1.1.4'
O O 0.0106 0.0060 'International Tables Vol C Tables 4.2.6.8 and 6.1.1.4'

loop_
_geom_angle_atom_site_label_1
_geom_angle_atom_site_label_2
_geom_angle_atom_site_label_3
_geom_angle
C1 O1 C5 122.25(9)
O2 C1 O1 117.13(11)
O2 C1 C2 122.92(12)
O1 C1 C2 119.41(11)
C1 C2 C6 113.29(10)
C1 C2 C3 116.02(10)
C6 C2 C3 109.97(10)
C15 C3 C4 113.09(10)
C15 C3 C2 110.27(10)
C4 C3 C2 110.02(9)
C21 C4 C5 111.51(10)
C21 C4 C3 112.43(10)
C5 C4 C3 108.62(10)
O1 C5 C27 105.46(10)
O1 C5 C4 110.92(10)
C27 C5 C4 113.26(11)
C8 C6 C2 110.71(10)
C8 C6 C7 110.52(10)
C2 C6 C7 115.66(10)
O3 C8 C9 120.50(12)
O3 C8 C6 120.46(11)
C9 C8 C6 119.05(11)
C10 C9 C14 118.84(13)
C10 C9 C8 118.96(12)
C14 C9 C8 122.17(12)
C11 C10 C9 120.27(14)
C12 C11 C10 120.03(15)
C13 C12 C11 120.23(14)
C12 C13 C14 120.14(15)
C13 C14 C9 120.49(14)
C16 C15 C20 118.45(12)
C16 C15 C3 120.36(12)
C20 C15 C3 121.18(11)
C15 C16 C17 120.67(14)
C18 C17 C16 120.07(15)
C17 C18 C19 120.02(14)
C18 C19 C20 120.12(15)
C19 C20 C15 120.66(14)
C26 C21 C22 118.25(13)
C26 C21 C4 120.00(12)
C22 C21 C4 121.75(12)
C23 C22 C21 120.74(14)
C24 C23 C22 120.45(15)
C23 C24 C25 119.46(14)
C24 C25 C26 120.01(15)
C21 C26 C25 121.09(14)

loop_
_geom_bond_atom_site_label_1
_geom_bond_atom_site_label_2
_geom_bond_distance
O1 C1 1.3508(15)
O1 C5 1.4616(15)
O2 C1 1.2057(15)
O3 C8 1.2210(15)
C1 C2 1.5208(17)
C2 C6 1.5372(17)
C2 C3 1.5453(16)
C3 C15 1.5197(17)
C3 C4 1.5370(16)
C4 C21 1.5152(17)
C4 C5 1.5250(17)
C5 C27 1.5085(18)
C6 C8 1.5223(17)
C6 C7 1.5389(17)
C8 C9 1.4929(18)
C9 C10 1.3919(19)
C9 C14 1.3948(19)
C10 C11 1.388(2)
C11 C12 1.378(2)
C12 C13 1.378(2)
C13 C14 1.379(2)
C15 C16 1.3890(18)
C15 C20 1.3918(19)
C16 C17 1.393(2)
C17 C18 1.372(2)
C18 C19 1.381(2)
C19 C20 1.386(2)
C21 C26 1.3878(19)
C21 C22 1.3892(18)
C22 C23 1.388(2)
C23 C24 1.379(2)
C24 C25 1.383(2)
C25 C26 1.389(2)

loop_
_geom_torsion_atom_site_label_1
_geom_torsion_atom_site_label_2
_geom_torsion_atom_site_label_3
_geom_torsion_atom_site_label_4
_geom_torsion
C5 O1 C1 O2 -168.94(11)
C5 O1 C1 C2 19.30(17)
O2 C1 C2 C6 42.83(17)
O1 C1 C2 C6 -145.91(11)
O2 C1 C2 C3 171.43(12)
O1 C1 C2 C3 -17.31(16)
C1 C2 C3 C15 162.52(10)
C6 C2 C3 C15 -67.27(13)
C1 C2 C3 C4 37.11(14)
C6 C2 C3 C4 167.32(10)
C15 C3 C4 C21 54.62(14)
C2 C3 C4 C21 178.41(10)
C15 C3 C4 C5 178.51(10)
C2 C3 C4 C5 -57.70(13)
C1 O1 C5 C27 -163.78(11)
C1 O1 C5 C4 -40.81(15)
C21 C4 C5 O1 -176.42(10)
C3 C4 C5 O1 59.14(13)
C21 C4 C5 C27 -58.07(14)
C3 C4 C5 C27 177.49(10)
C1 C2 C6 C8 59.15(13)
C3 C2 C6 C8 -72.50(12)
C1 C2 C6 C7 -67.53(14)
C3 C2 C6 C7 160.82(10)
C2 C6 C8 O3 -18.68(16)
C7 C6 C8 O3 110.80(13)
C2 C6 C8 C9 161.21(10)
C7 C6 C8 C9 -69.31(14)
O3 C8 C9 C10 -21.58(19)
C6 C8 C9 C10 158.54(12)
O3 C8 C9 C14 156.25(13)
C6 C8 C9 C14 -23.63(18)
C14 C9 C10 C11 -0.4(2)
C8 C9 C10 C11 177.47(13)
C9 C10 C11 C12 -0.2(2)
C10 C11 C12 C13 0.5(2)
C11 C12 C13 C14 -0.3(2)
C12 C13 C14 C9 -0.3(2)
C10 C9 C14 C13 0.7(2)
C8 C9 C14 C13 -177.14(13)
C4 C3 C15 C16 -123.20(13)
C2 C3 C15 C16 113.15(13)
C4 C3 C15 C20 58.08(15)
C2 C3 C15 C20 -65.57(15)
C20 C15 C16 C17 0.3(2)
C3 C15 C16 C17 -178.45(12)
C15 C16 C17 C18 -0.4(2)
C16 C17 C18 C19 0.1(2)
C17 C18 C19 C20 0.3(2)
C18 C19 C20 C15 -0.3(2)
C16 C15 C20 C19 0.0(2)
C3 C15 C20 C19 178.79(12)
C5 C4 C21 C26 124.71(12)
C3 C4 C21 C26 -113.02(13)
C5 C4 C21 C22 -55.21(16)
C3 C4 C21 C22 67.06(15)
C26 C21 C22 C23 -0.2(2)
C4 C21 C22 C23 179.71(12)
C21 C22 C23 C24 0.7(2)
C22 C23 C24 C25 -0.5(2)
C23 C24 C25 C26 -0.2(2)
C22 C21 C26 C25 -0.45(19)
C4 C21 C26 C25 179.62(12)
C24 C25 C26 C21 0.7(2)
